data_7158654
loop_
_publ_author_name
'Edmonds, Anthony K.'
'Oakes, Catherine S.'
'Hassell-Hart, Storm'
'Bruy\`ere, Didier'
'Tizzard, Graham J.'
'Coles, Simon J.'
'Felix, Robert'
'Maple, Hannah J.'
'Marsh, Graham P.'
'Spencer, John'

_publ_section_title
;
 Scale-up and optimization of the synthesis of dual CBP/BRD4 inhibitor
 ISOX-DUAL.
;
_journal_issue 19
_journal_name_full 'Organic &amp; biomolecular chemistry'
_journal_page_first 4021
_journal_page_last 4029
_journal_paper_doi 10.1039/d2ob00609j
_journal_volume 20
_journal_year 2022
_chemical_formula_moiety 'C16 H21 N5 O3'
_chemical_formula_sum 'C16 H21 N5 O3'
_chemical_formula_weight 331.38
_space_group_crystal_system monoclinic
_space_group_IT_number 14
_space_group_name_Hall '-P 2ybc'
_space_group_name_H-M_alt 'P 1 21/c 1'
_atom_sites_solution_hydrogens mixed
_atom_sites_solution_primary dual
_audit_creation_date 2021-09-15
_audit_creation_method
;
Olex2 1.5
(compiled 2021.08.20 svn.r13c46975 for OlexSys, GUI svn.r6396)
;
_audit_update_record
;
2021-09-15 deposited with the CCDC.	2022-04-25 downloaded from the CCDC.
;
_cell_angle_alpha 90
_cell_angle_beta 116.058(12)
_cell_angle_gamma 90
_cell_formula_units_Z 4
_cell_length_a 19.378(2)
_cell_length_b 4.9594(2)
_cell_length_c 18.3832(15)
_cell_measurement_reflns_used 4308
_cell_measurement_temperature 100(2)
_cell_measurement_theta_max 29.8620
_cell_measurement_theta_min 3.1440
_cell_volume 1587.1(3)
_computing_cell_refinement 'CrysAlisPro 1.171.39.34b (Rigaku OD, 2017)'
_computing_data_collection 'CrysAlisPro 1.171.39.34b (Rigaku OD, 2017)'
_computing_data_reduction 'CrysAlisPro 1.171.39.34b (Rigaku OD, 2017)'
_computing_molecular_graphics 'Olex2 1.5 (Dolomanov et al., 2009)'
_computing_publication_material 'Olex2 1.5 (Dolomanov et al., 2009)'
_computing_structure_refinement 'SHELXL 2018/3 (Sheldrick, 2015)'
_computing_structure_solution 'SHELXT 2014/5 (Sheldrick, 2014)'
_diffrn_ambient_temperature 100(2)
_diffrn_detector 'CCD area detector'
_diffrn_detector_area_resol_mean 28.5714
_diffrn_detector_dtime 0.000
_diffrn_detector_type 'Rigaku HG Saturn724+ (2x2 bin mode)'
_diffrn_measured_fraction_theta_full 0.999
_diffrn_measured_fraction_theta_max 0.998
_diffrn_measurement_details
;
List of Runs (angles in degrees, time in seconds):

  # Type    Start    End  Width  t~exp~   \w     \q     \k     \f   Frames
#--------------------------------------------------------------------------
  1  \w    -99.00  15.00   1.00    7.50    --   -9.70 -38.00 -90.00  114
  2  \w    -99.00  15.00   1.00    7.50    --   -9.70 -38.00  30.00  114
  3  \w    -34.00  80.00   1.00    7.50    --   -9.70  38.00  60.00  114
  4  \w    -34.00  27.00   1.00    7.50    --   -9.70  38.00 -30.00   61
;
_diffrn_measurement_device 'four-circle \k goniometer'
_diffrn_measurement_device_details 'Rigaku, AFC12 \k goniometer'
_diffrn_measurement_device_type
'Rigaku FRE+ equipped with HF Varimax confocal mirrors and an AFC12 goniometer and HG Saturn 724+ detector'
_diffrn_measurement_method 'profile data from \w-scans'
_diffrn_measurement_specimen_support 'MiTeGen MicroLoop'
_diffrn_orient_matrix_type 'CrysAlisPro convention (1999,Acta A55,543-557)'
_diffrn_orient_matrix_UB_11 -0.0400934000
_diffrn_orient_matrix_UB_12 -0.0249403000
_diffrn_orient_matrix_UB_13 -0.0172665000
_diffrn_orient_matrix_UB_21 0.0028899000
_diffrn_orient_matrix_UB_22 -0.0794281000
_diffrn_orient_matrix_UB_23 -0.0306537000
_diffrn_orient_matrix_UB_31 0.0066380000
_diffrn_orient_matrix_UB_32 -0.1162516000
_diffrn_orient_matrix_UB_33 0.0246280000
_diffrn_radiation_collimation 0.2
_diffrn_radiation_monochromator 'Confocal mirrors, HF Varimax'
_diffrn_radiation_probe x-ray
_diffrn_radiation_type 'Mo K\a'
_diffrn_radiation_wavelength 0.71073
_diffrn_radiation_xray_symbol K-L~3~
_diffrn_reflns_av_R_equivalents 0.0585
_diffrn_reflns_av_unetI/netI 0.0538
_diffrn_reflns_Laue_measured_fraction_full 0.999
_diffrn_reflns_Laue_measured_fraction_max 0.998
_diffrn_reflns_limit_h_max 25
_diffrn_reflns_limit_h_min -24
_diffrn_reflns_limit_k_max 6
_diffrn_reflns_limit_k_min -6
_diffrn_reflns_limit_l_max 23
_diffrn_reflns_limit_l_min -23
_diffrn_reflns_number 18992
_diffrn_reflns_point_group_measured_fraction_full 0.999
_diffrn_reflns_point_group_measured_fraction_max 0.998
_diffrn_reflns_theta_full 25.242
_diffrn_reflns_theta_max 27.481
_diffrn_reflns_theta_min 2.467
_diffrn_source 'Rotating Anode'
_diffrn_source_current 55.0
_diffrn_source_power 2.475
_diffrn_source_target Mo
_diffrn_source_type 'Rigaku FRE+'
_diffrn_source_voltage 45.0
_exptl_absorpt_coefficient_mu 0.099
_exptl_absorpt_correction_T_max 1.00000
_exptl_absorpt_correction_T_min 0.47335
_exptl_absorpt_correction_type multi-scan
_exptl_absorpt_process_details
;
CrysAlisPro 1.171.39.34b (Rigaku Oxford Diffraction, 2017)
Empirical absorption correction using spherical harmonics,
 implemented in SCALE3 ABSPACK scaling algorithm.
;
_exptl_crystal_colour red
_exptl_crystal_colour_primary red
_exptl_crystal_density_diffrn 1.387
_exptl_crystal_description plate
_exptl_crystal_F_000 704
_exptl_crystal_recrystallization_method 'The material was recrystallised from DCM by slow evaporation'
_exptl_crystal_size_max 0.18
_exptl_crystal_size_mid 0.16
_exptl_crystal_size_min 0.01
_refine_diff_density_max 0.256
_refine_diff_density_min -0.340
_refine_diff_density_rms 0.057
_refine_ls_extinction_method none
_refine_ls_goodness_of_fit_ref 1.038
_refine_ls_hydrogen_treatment mixed
_refine_ls_matrix_type full
_refine_ls_number_parameters 221
_refine_ls_number_reflns 3640
_refine_ls_number_restraints 0
_refine_ls_restrained_S_all 1.038
_refine_ls_R_factor_all 0.0878
_refine_ls_R_factor_gt 0.0542
_refine_ls_shift/su_max 0.000
_refine_ls_shift/su_mean 0.000
_refine_ls_structure_factor_coef Fsqd
_refine_ls_weighting_details 'w=1/[\s^2^(Fo^2^)+(0.0720P)^2^+0.1133P] where P=(Fo^2^+2Fc^2^)/3'
_refine_ls_weighting_scheme calc
_refine_ls_wR_factor_gt 0.1249
_refine_ls_wR_factor_ref 0.1447
_reflns_Friedel_coverage 0.000
_reflns_number_gt 2475
_reflns_number_total 3640
_reflns_threshold_expression 'I > 2\s(I)'
_cod_data_source_file d2ob00609j2.cif
_cod_data_source_block 15
_cod_depositor_comments 'Adding full bibliography for 7158654--7158659.cif.'
_cod_database_code 7158654
_shelx_shelxl_version_number 2018/3
_chemical_oxdiff_formula 'C16 H21 N5 O3'
_chemical_oxdiff_usercomment AKE-017
_shelx_space_group_comment
;
The symmetry employed for this shelxl refinement is uniquely defined
by the following loop, which should always be used as a source of
symmetry information in preference to the above space-group names.
They are only intended as comments.
;
_olex2_refinement_description
;
1. Fixed Uiso
 At 1.2 times of:
  All C(H) groups, All C(H,H) groups, All N(H) groups
 At 1.5 times of:
  All C(H,H,H) groups
2.a Secondary CH2 refined with riding coordinates:
 C7(H7A,H7B), C8(H8A,H8B), C9(H9A,H9B), C10(H10A,H10B), C11(H11A,H11B),
 C12(H12A,H12B)
2.b Aromatic/amide H refined with riding coordinates:
 C3(H3), C5(H5), C6(H6), C14(H14), C15(H15)
2.c Idealised Me refined as rotating group:
 C16(H16A,H16B,H16C)
;
_olex2_date_sample_data_collection 2018-02-07
_olex2_date_sample_submission 2018-01-26
_olex2_diffrn_ambient_temperature_device 'Oxford Cryosystems'
_olex2_exptl_crystal_mounting_method 'The crystal was mounted on a MITIGEN holder in perfluoroether oil'
_olex2_submission_original_sample_id AKE-017
_olex2_submission_special_instructions 'No special instructions were received'
_oxdiff_exptl_absorpt_empirical_details
;
Empirical correction (ABSPACK) includes:
- Absorption correction using spherical harmonics
- Frame scaling
;
_oxdiff_exptl_absorpt_empirical_full_max 2.303
_oxdiff_exptl_absorpt_empirical_full_min 0.693

loop_
_space_group_symop_operation_xyz
'x, y, z'
'-x, y+1/2, -z+1/2'
'-x, -y, -z'
'x, -y-1/2, z-1/2'

loop_
_atom_site_label
_atom_site_type_symbol
_atom_site_fract_x
_atom_site_fract_y
_atom_site_fract_z
_atom_site_U_iso_or_equiv
_atom_site_adp_type
_atom_site_occupancy
_atom_site_site_symmetry_order
_atom_site_calc_flag
_atom_site_refinement_flags_posn
_atom_site_refinement_flags_adp
_atom_site_refinement_flags_occupancy
_atom_site_disorder_assembly
_atom_site_disorder_group
O1 O 0.70514(8) 0.2305(3) 0.66304(7) 0.0294(3) Uani 1 1 d . . . . .
O2 O 0.59913(8) 0.0591(2) 0.57283(7) 0.0296(3) Uani 1 1 d . . . . .
O3 O 1.00696(8) 0.9243(3) 0.83775(8) 0.0338(4) Uani 1 1 d . . . . .
N1 N 0.63381(9) 0.2268(3) 0.62622(8) 0.0238(4) Uani 1 1 d . . . . .
N2 N 0.70276(10) 0.6144(3) 0.76208(9) 0.0250(4) Uani 1 1 d . . . . .
H2 H 0.7311(12) 0.519(4) 0.7495(12) 0.030 Uiso 1 1 d . U . . .
N3 N 0.87059(9) 0.7264(3) 0.84577(8) 0.0244(4) Uani 1 1 d . . . . .
N4 N 0.25198(9) 0.7112(3) 0.51537(9) 0.0287(4) Uani 1 1 d . . . . .
N5 N 0.26075(9) 0.4894(3) 0.47665(9) 0.0256(4) Uani 1 1 d . . . . .
C1 C 0.62670(11) 0.6069(3) 0.71201(10) 0.0222(4) Uani 1 1 d . . . . .
C2 C 0.59005(11) 0.4239(3) 0.64620(10) 0.0220(4) Uani 1 1 d . . . . .
C3 C 0.51080(11) 0.4198(3) 0.59927(10) 0.0224(4) Uani 1 1 d . . . . .
H3 H 0.489800 0.294408 0.557596 0.027 Uiso 1 1 calc R U . . .
C4 C 0.46209(11) 0.5972(3) 0.61277(10) 0.0219(4) Uani 1 1 d . . . . .
C5 C 0.49794(11) 0.7834(3) 0.67649(10) 0.0237(4) Uani 1 1 d . . . . .
H5 H 0.467446 0.907573 0.686939 0.028 Uiso 1 1 calc R U . . .
C6 C 0.57546(11) 0.7889(3) 0.72342(10) 0.0230(4) Uani 1 1 d . . . . .
H6 H 0.595619 0.916665 0.764492 0.028 Uiso 1 1 calc R U . . .
C7 C 0.73619(11) 0.8097(4) 0.82748(10) 0.0252(4) Uani 1 1 d . . . . .
H7A H 0.705981 0.814608 0.857813 0.030 Uiso 1 1 calc R U . . .
H7B H 0.734267 0.987525 0.804671 0.030 Uiso 1 1 calc R U . . .
C8 C 0.81831(11) 0.7420(4) 0.88408(10) 0.0270(4) Uani 1 1 d . . . . .
H8A H 0.837606 0.877267 0.926451 0.032 Uiso 1 1 calc R U . . .
H8B H 0.819124 0.570035 0.909592 0.032 Uiso 1 1 calc R U . . .
C9 C 0.94818(11) 0.6740(4) 0.90909(11) 0.0286(4) Uani 1 1 d . . . . .
H9A H 0.948957 0.500371 0.933735 0.034 Uiso 1 1 calc R U . . .
H9B H 0.961544 0.810725 0.950828 0.034 Uiso 1 1 calc R U . . .
C10 C 1.00709(12) 0.6745(4) 0.87644(12) 0.0336(5) Uani 1 1 d . . . . .
H10A H 1.057627 0.643887 0.920474 0.040 Uiso 1 1 calc R U . . .
H10B H 0.996220 0.528394 0.837855 0.040 Uiso 1 1 calc R U . . .
C11 C 0.93208(11) 0.9676(4) 0.77395(11) 0.0293(5) Uani 1 1 d . . . . .
H11A H 0.919819 0.822877 0.734723 0.035 Uiso 1 1 calc R U . . .
H11B H 0.931652 1.135468 0.746697 0.035 Uiso 1 1 calc R U . . .
C12 C 0.87176(12) 0.9790(4) 0.80446(11) 0.0271(4) Uani 1 1 d . . . . .
H12A H 0.882377 1.128880 0.841755 0.033 Uiso 1 1 calc R U . . .
H12B H 0.821802 1.008584 0.759354 0.033 Uiso 1 1 calc R U . . .
C13 C 0.37881(11) 0.5933(3) 0.56478(10) 0.0218(4) Uani 1 1 d . . . . .
C14 C 0.32343(11) 0.7704(4) 0.56847(11) 0.0273(4) Uani 1 1 d . . . . .
H14 H 0.335688 0.914259 0.604450 0.033 Uiso 1 1 calc R U . . .
C15 C 0.33463(11) 0.4156(4) 0.50393(10) 0.0243(4) Uani 1 1 d . . . . .
H15 H 0.352896 0.270798 0.485281 0.029 Uiso 1 1 calc R U . . .
C16 C 0.19506(11) 0.3719(4) 0.40973(11) 0.0320(5) Uani 1 1 d . . . . .
H16A H 0.149855 0.399105 0.417801 0.048 Uiso 1 1 calc R U . . .
H16B H 0.203444 0.182183 0.406945 0.048 Uiso 1 1 calc R U . . .
H16C H 0.188322 0.456535 0.360079 0.048 Uiso 1 1 calc R U . . .

loop_
_atom_site_aniso_label
_atom_site_aniso_U_11
_atom_site_aniso_U_22
_atom_site_aniso_U_33
_atom_site_aniso_U_23
_atom_site_aniso_U_13
_atom_site_aniso_U_12
O1 0.0287(8) 0.0308(7) 0.0277(7) 0.0014(6) 0.0115(6) 0.0073(6)
O2 0.0391(9) 0.0231(6) 0.0295(7) -0.0051(6) 0.0179(7) 0.0009(6)
O3 0.0287(8) 0.0355(8) 0.0359(8) -0.0030(6) 0.0130(7) -0.0043(6)
N1 0.0326(10) 0.0205(8) 0.0219(7) 0.0031(6) 0.0151(7) 0.0034(7)
N2 0.0288(10) 0.0229(8) 0.0245(8) -0.0019(6) 0.0128(7) 0.0002(7)
N3 0.0271(9) 0.0217(7) 0.0239(8) 0.0003(6) 0.0108(7) -0.0017(6)
N4 0.0331(10) 0.0219(8) 0.0323(8) 0.0003(7) 0.0154(8) 0.0041(7)
N5 0.0283(10) 0.0234(8) 0.0255(8) 0.0012(6) 0.0122(7) 0.0001(7)
C1 0.0302(11) 0.0167(8) 0.0220(9) 0.0039(7) 0.0135(8) -0.0004(7)
C2 0.0322(11) 0.0157(8) 0.0225(9) 0.0040(7) 0.0162(8) 0.0043(7)
C3 0.0318(11) 0.0156(8) 0.0215(9) 0.0013(7) 0.0134(8) 0.0002(7)
C4 0.0312(11) 0.0163(8) 0.0211(9) 0.0027(7) 0.0142(8) -0.0005(7)
C5 0.0330(12) 0.0170(8) 0.0251(9) 0.0005(7) 0.0165(9) 0.0025(8)
C6 0.0334(12) 0.0166(8) 0.0218(9) -0.0015(7) 0.0147(8) -0.0015(7)
C7 0.0304(12) 0.0233(9) 0.0249(9) -0.0009(7) 0.0148(9) -0.0026(8)
C8 0.0334(12) 0.0250(9) 0.0248(9) -0.0004(8) 0.0148(9) -0.0034(8)
C9 0.0300(12) 0.0245(9) 0.0266(10) -0.0018(8) 0.0081(9) -0.0012(8)
C10 0.0304(12) 0.0328(11) 0.0333(11) -0.0022(9) 0.0100(9) 0.0024(9)
C11 0.0269(12) 0.0327(10) 0.0278(10) -0.0010(8) 0.0116(9) -0.0045(8)
C12 0.0300(12) 0.0232(9) 0.0267(10) 0.0027(8) 0.0112(9) 0.0005(8)
C13 0.0312(11) 0.0160(8) 0.0204(9) 0.0005(7) 0.0134(8) -0.0001(7)
C14 0.0343(12) 0.0203(9) 0.0286(9) -0.0014(8) 0.0149(9) 0.0019(8)
C15 0.0277(11) 0.0230(9) 0.0238(9) 0.0026(8) 0.0128(8) 0.0031(8)
C16 0.0287(12) 0.0337(11) 0.0288(10) -0.0004(9) 0.0082(9) 0.0001(9)

loop_
_atom_type_symbol
_atom_type_description
_atom_type_scat_dispersion_real
_atom_type_scat_dispersion_imag
_atom_type_scat_source
C C 0.0033 0.0016 'International Tables Vol C Tables 4.2.6.8 and 6.1.1.4'
H H 0.0000 0.0000 'International Tables Vol C Tables 4.2.6.8 and 6.1.1.4'
N N 0.0061 0.0033 'International Tables Vol C Tables 4.2.6.8 and 6.1.1.4'
O O 0.0106 0.0060 'International Tables Vol C Tables 4.2.6.8 and 6.1.1.4'

loop_
_geom_angle_atom_site_label_1
_geom_angle_atom_site_label_2
_geom_angle_atom_site_label_3
_geom_angle
_geom_angle_site_symmetry_1
_geom_angle_site_symmetry_3
_geom_angle_publ_flag
C11 O3 C10 108.59(14) . . ?
O1 N1 C2 119.24(14) . . ?
O2 N1 O1 121.90(14) . . ?
O2 N1 C2 118.86(16) . . ?
C1 N2 H2 116.8(14) . . ?
C1 N2 C7 122.46(16) . . ?
C7 N2 H2 120.0(15) . . ?
C8 N3 C12 111.93(14) . . ?
C9 N3 C8 108.17(14) . . ?
C9 N3 C12 108.57(15) . . ?
C14 N4 N5 103.49(15) . . ?
N4 N5 C16 120.29(16) . . ?
C15 N5 N4 112.49(15) . . ?
C15 N5 C16 127.05(16) . . ?
N2 C1 C2 125.59(16) . . ?
N2 C1 C6 120.30(16) . . ?
C6 C1 C2 114.11(17) . . ?
C1 C2 N1 121.14(17) . . ?
C3 C2 N1 116.34(15) . . ?
C3 C2 C1 122.49(16) . . ?
C2 C3 H3 119.0 . . ?
C4 C3 C2 122.04(16) . . ?
C4 C3 H3 119.0 . . ?
C3 C4 C5 115.92(17) . . ?
C3 C4 C13 122.73(16) . . ?
C5 C4 C13 121.35(16) . . ?
C4 C5 H5 118.6 . . ?
C6 C5 C4 122.77(17) . . ?
C6 C5 H5 118.6 . . ?
C1 C6 H6 118.7 . . ?
C5 C6 C1 122.63(16) . . ?
C5 C6 H6 118.7 . . ?
N2 C7 H7A 109.2 . . ?
N2 C7 H7B 109.2 . . ?
N2 C7 C8 111.92(15) . . ?
H7A C7 H7B 107.9 . . ?
C8 C7 H7A 109.2 . . ?
C8 C7 H7B 109.2 . . ?
N3 C8 C7 114.98(14) . . ?
N3 C8 H8A 108.5 . . ?
N3 C8 H8B 108.5 . . ?
C7 C8 H8A 108.5 . . ?
C7 C8 H8B 108.5 . . ?
H8A C8 H8B 107.5 . . ?
N3 C9 H9A 109.2 . . ?
N3 C9 H9B 109.2 . . ?
N3 C9 C10 112.10(15) . . ?
H9A C9 H9B 107.9 . . ?
C10 C9 H9A 109.2 . . ?
C10 C9 H9B 109.2 . . ?
O3 C10 C9 111.36(16) . . ?
O3 C10 H10A 109.4 . . ?
O3 C10 H10B 109.4 . . ?
C9 C10 H10A 109.4 . . ?
C9 C10 H10B 109.4 . . ?
H10A C10 H10B 108.0 . . ?
O3 C11 H11A 109.2 . . ?
O3 C11 H11B 109.2 . . ?
O3 C11 C12 112.09(15) . . ?
H11A C11 H11B 107.9 . . ?
C12 C11 H11A 109.2 . . ?
C12 C11 H11B 109.2 . . ?
N3 C12 C11 110.58(15) . . ?
N3 C12 H12A 109.5 . . ?
N3 C12 H12B 109.5 . . ?
C11 C12 H12A 109.5 . . ?
C11 C12 H12B 109.5 . . ?
H12A C12 H12B 108.1 . . ?
C14 C13 C4 128.67(16) . . ?
C15 C13 C4 128.53(16) . . ?
C15 C13 C14 102.79(17) . . ?
N4 C14 C13 113.32(16) . . ?
N4 C14 H14 123.3 . . ?
C13 C14 H14 123.3 . . ?
N5 C15 C13 107.89(16) . . ?
N5 C15 H15 126.1 . . ?
C13 C15 H15 126.1 . . ?
N5 C16 H16A 109.5 . . ?
N5 C16 H16B 109.5 . . ?
N5 C16 H16C 109.5 . . ?
H16A C16 H16B 109.5 . . ?
H16A C16 H16C 109.5 . . ?
H16B C16 H16C 109.5 . . ?

loop_
_geom_bond_atom_site_label_1
_geom_bond_atom_site_label_2
_geom_bond_distance
_geom_bond_site_symmetry_2
_geom_bond_publ_flag
O1 N1 1.244(2) . ?
O2 N1 1.2358(19) . ?
O3 C10 1.428(2) . ?
O3 C11 1.425(2) . ?
N1 C2 1.443(2) . ?
N2 H2 0.83(2) . ?
N2 C1 1.352(2) . ?
N2 C7 1.456(2) . ?
N3 C8 1.468(2) . ?
N3 C9 1.465(2) . ?
N3 C12 1.470(2) . ?
N4 N5 1.361(2) . ?
N4 C14 1.330(2) . ?
N5 C15 1.343(2) . ?
N5 C16 1.448(2) . ?
C1 C2 1.427(2) . ?
C1 C6 1.424(2) . ?
C2 C3 1.393(3) . ?
C3 H3 0.9300 . ?
C3 C4 1.390(2) . ?
C4 C5 1.412(2) . ?
C4 C13 1.460(3) . ?
C5 H5 0.9300 . ?
C5 C6 1.365(3) . ?
C6 H6 0.9300 . ?
C7 H7A 0.9700 . ?
C7 H7B 0.9700 . ?
C7 C8 1.508(3) . ?
C8 H8A 0.9700 . ?
C8 H8B 0.9700 . ?
C9 H9A 0.9700 . ?
C9 H9B 0.9700 . ?
C9 C10 1.505(3) . ?
C10 H10A 0.9700 . ?
C10 H10B 0.9700 . ?
C11 H11A 0.9700 . ?
C11 H11B 0.9700 . ?
C11 C12 1.503(3) . ?
C12 H12A 0.9700 . ?
C12 H12B 0.9700 . ?
C13 C14 1.411(3) . ?
C13 C15 1.386(2) . ?
C14 H14 0.9300 . ?
C15 H15 0.9300 . ?
C16 H16A 0.9600 . ?
C16 H16B 0.9600 . ?
C16 H16C 0.9600 . ?

loop_
_geom_torsion_atom_site_label_1
_geom_torsion_atom_site_label_2
_geom_torsion_atom_site_label_3
_geom_torsion_atom_site_label_4
_geom_torsion
_geom_torsion_site_symmetry_1
_geom_torsion_site_symmetry_2
_geom_torsion_site_symmetry_3
_geom_torsion_site_symmetry_4
_geom_torsion_publ_flag
O1 N1 C2 C1 -5.5(2) . . . . ?
O1 N1 C2 C3 176.02(14) . . . . ?
O2 N1 C2 C1 174.49(14) . . . . ?
O2 N1 C2 C3 -3.9(2) . . . . ?
O3 C11 C12 N3 -59.2(2) . . . . ?
N1 C2 C3 C4 179.39(15) . . . . ?
N2 C1 C2 N1 -1.3(3) . . . . ?
N2 C1 C2 C3 177.04(16) . . . . ?
N2 C1 C6 C5 -177.56(16) . . . . ?
N2 C7 C8 N3 58.6(2) . . . . ?
N3 C9 C10 O3 57.5(2) . . . . ?
N4 N5 C15 C13 0.5(2) . . . . ?
N5 N4 C14 C13 0.5(2) . . . . ?
C1 N2 C7 C8 168.69(15) . . . . ?
C1 C2 C3 C4 1.0(3) . . . . ?
C2 C1 C6 C5 1.5(2) . . . . ?
C2 C3 C4 C5 0.5(2) . . . . ?
C2 C3 C4 C13 -179.21(15) . . . . ?
C3 C4 C5 C6 -1.0(2) . . . . ?
C3 C4 C13 C14 -175.68(17) . . . . ?
C3 C4 C13 C15 3.9(3) . . . . ?
C4 C5 C6 C1 0.0(3) . . . . ?
C4 C13 C14 N4 179.41(16) . . . . ?
C4 C13 C15 N5 -179.82(16) . . . . ?
C5 C4 C13 C14 4.6(3) . . . . ?
C5 C4 C13 C15 -175.89(16) . . . . ?
C6 C1 C2 N1 179.74(15) . . . . ?
C6 C1 C2 C3 -1.9(2) . . . . ?
C7 N2 C1 C2 179.21(15) . . . . ?
C7 N2 C1 C6 -1.9(2) . . . . ?
C8 N3 C9 C10 -175.88(15) . . . . ?
C8 N3 C12 C11 173.70(15) . . . . ?
C9 N3 C8 C7 176.97(15) . . . . ?
C9 N3 C12 C11 54.37(19) . . . . ?
C10 O3 C11 C12 59.84(19) . . . . ?
C11 O3 C10 C9 -58.29(19) . . . . ?
C12 N3 C8 C7 57.4(2) . . . . ?
C12 N3 C9 C10 -54.21(19) . . . . ?
C13 C4 C5 C6 178.74(15) . . . . ?
C14 N4 N5 C15 -0.65(19) . . . . ?
C14 N4 N5 C16 -176.17(15) . . . . ?
C14 C13 C15 N5 -0.19(18) . . . . ?
C15 C13 C14 N4 -0.2(2) . . . . ?
C16 N5 C15 C13 175.70(16) . . . . ?
